data_7235624
loop_
_publ_author_name
'Chen, Jinbo'
'Chen, Ling-yan'
'Zheng, Yue'
'Sun, Zhihua'

_publ_section_title
;
 Asymmetric synthesis of stable \a-aminoboronic esters catalyzed by
 N-heterocylic carbene and copper(i) chloride
;
_journal_issue 40
_journal_name_full 'RSC Advances'
_journal_page_first 21131
_journal_paper_doi 10.1039/c4ra02229g
_journal_volume 4
_journal_year 2014
_chemical_absolute_configuration ad
_chemical_formula_sum 'C18 H34 B N O3 S'
_chemical_formula_weight 355.33
_space_group_IT_number 4
_space_group_name_Hall 'P 2yb'
_space_group_name_H-M_alt 'P 1 21 1'
_symmetry_cell_setting monoclinic
_symmetry_space_group_name_H-M 'P 1 21 1'
_atom_sites_solution_hydrogens geom
_atom_sites_solution_primary direct
_atom_sites_solution_secondary difmap
_audit_creation_method SHELXL-97
_cell_angle_alpha 90.00
_cell_angle_beta 90.755(2)
_cell_angle_gamma 90.00
_cell_formula_units_Z 2
_cell_length_a 6.2699(8)
_cell_length_b 18.427(2)
_cell_length_c 8.7769(12)
_cell_measurement_reflns_used 2006
_cell_measurement_temperature 143(2)
_cell_measurement_theta_max 27.95
_cell_measurement_theta_min 2.32
_cell_volume 1014.0(2)
_computing_cell_refinement 'Bruker SAINT'
_computing_data_collection 'Bruker APEX2'
_computing_data_reduction 'Bruker SAINT'
_computing_molecular_graphics 'Bruker SHELXTL'
_computing_publication_material 'Bruker SHELXTL'
_computing_structure_refinement 'SHELXL-97 (Sheldrick, 2008)'
_computing_structure_solution 'SHELXS-97 (Sheldrick, 2008)'
_diffrn_ambient_temperature 143(2)
_diffrn_measured_fraction_theta_full 0.998
_diffrn_measured_fraction_theta_max 0.998
_diffrn_measurement_device_type 'Bruker APEX-II CCD'
_diffrn_measurement_method '\f and \w scans'
_diffrn_radiation_monochromator graphite
_diffrn_radiation_source 'fine-focus sealed tube'
_diffrn_radiation_type MoK\a
_diffrn_radiation_wavelength 0.71073
_diffrn_reflns_av_R_equivalents 0.0403
_diffrn_reflns_av_sigmaI/netI 0.0605
_diffrn_reflns_limit_h_max 8
_diffrn_reflns_limit_h_min -8
_diffrn_reflns_limit_k_max 25
_diffrn_reflns_limit_k_min -20
_diffrn_reflns_limit_l_max 12
_diffrn_reflns_limit_l_min -12
_diffrn_reflns_number 9466
_diffrn_reflns_theta_full 29.67
_diffrn_reflns_theta_max 29.67
_diffrn_reflns_theta_min 2.21
_exptl_absorpt_coefficient_mu 0.174
_exptl_absorpt_correction_T_max 0.9913
_exptl_absorpt_correction_T_min 0.9660
_exptl_absorpt_correction_type multi-scan
_exptl_absorpt_process_details sadabs
_exptl_crystal_colour colourless
_exptl_crystal_density_diffrn 1.164
_exptl_crystal_density_method 'not measured'
_exptl_crystal_description plate
_exptl_crystal_F_000 388
_exptl_crystal_size_max 0.20
_exptl_crystal_size_mid 0.10
_exptl_crystal_size_min 0.05
_refine_diff_density_max 0.246
_refine_diff_density_min -0.323
_refine_diff_density_rms 0.044
_refine_ls_abs_structure_details 'Flack H D (1983), Acta Cryst. A39, 876-881'
_refine_ls_abs_structure_Flack 0.07(7)
_refine_ls_extinction_method none
_refine_ls_goodness_of_fit_ref 1.011
_refine_ls_hydrogen_treatment mixed
_refine_ls_matrix_type full
_refine_ls_number_parameters 229
_refine_ls_number_reflns 4576
_refine_ls_number_restraints 1
_refine_ls_restrained_S_all 1.011
_refine_ls_R_factor_all 0.0647
_refine_ls_R_factor_gt 0.0422
_refine_ls_shift/su_max 0.001
_refine_ls_shift/su_mean 0.000
_refine_ls_structure_factor_coef Fsqd
_refine_ls_weighting_details 'calc w=1/[\s^2^(Fo^2^)+(0.0403P)^2^+0.0000P] where P=(Fo^2^+2Fc^2^)/3'
_refine_ls_weighting_scheme calc
_refine_ls_wR_factor_gt 0.0817
_refine_ls_wR_factor_ref 0.0891
_reflns_number_gt 3634
_reflns_number_total 4576
_reflns_threshold_expression >2sigma(I)
_cod_data_source_file c4ra02229g2.cif
_cod_data_source_block mo_dm12316_0m
_cod_depositor_comments
;
The following automatic conversions were performed:

data item '_symmetry_cell_setting' value 'Monoclinic' was changed to
'monoclinic' in accordance with the
/home/saulius/struct/COD-crude-data/automatic-downloads/DataCite-retrospective/RSC/depositions/lib/dictionaries/cif_core.dic
dictionary named 'cif_core.dic' version 2.4.2 last updated on
2011-04-26.

Automatic conversion script
Id: cif_fix_values 6909 2019-04-08 15:41:33Z antanas 
;
_cod_original_sg_symbol_H-M P2(1)
_cod_database_code 7235624

loop_
_symmetry_equiv_pos_as_xyz
'x, y, z'
'-x, y+1/2, -z'

loop_
_atom_site_label
_atom_site_type_symbol
_atom_site_fract_x
_atom_site_fract_y
_atom_site_fract_z
_atom_site_U_iso_or_equiv
_atom_site_adp_type
_atom_site_occupancy
_atom_site_symmetry_multiplicity
_atom_site_calc_flag
_atom_site_refinement_flags
S1 S -0.04274(9) 0.69912(3) 0.54920(5) 0.02795(13) Uani 1 1 d .
N1 N 0.0346(3) 0.61329(10) 0.5410(2) 0.0268(4) Uani 1 1 d .
H1N H -0.061(4) 0.5833(14) 0.532(3) 0.026(7) Uiso 1 1 d .
O1 O 0.5210(2) 0.50488(7) 0.52165(15) 0.0202(3) Uani 1 1 d .
O2 O 0.1774(2) 0.46403(8) 0.53482(17) 0.0248(3) Uani 1 1 d .
O3 O -0.2409(3) 0.71163(10) 0.45801(18) 0.0504(5) Uani 1 1 d .
B1 B 0.3103(4) 0.52008(14) 0.5002(3) 0.0208(5) Uani 1 1 d .
C1 C 0.4622(3) 0.48017(11) 0.8453(2) 0.0246(5) Uani 1 1 d .
H1A H 0.5214 0.5056 0.9358 0.029 Uiso 1 1 calc R
H1B H 0.3633 0.5118 0.7866 0.029 Uiso 1 1 calc R
C2 C 0.3738(3) 0.40374(11) 0.8786(2) 0.0257(5) Uani 1 1 d .
H2 H 0.3163 0.3967 0.9833 0.031 Uiso 1 1 calc R
C3 C 0.2251(3) 0.38039(13) 0.7484(3) 0.0289(5) Uani 1 1 d .
H3A H 0.0823 0.4018 0.7643 0.035 Uiso 1 1 calc R
H3B H 0.2096 0.3269 0.7505 0.035 Uiso 1 1 calc R
C4 C 0.3057(3) 0.40344(11) 0.5912(2) 0.0221(4) Uani 1 1 d .
H4 H 0.2903 0.3617 0.5191 0.027 Uiso 1 1 calc R
C5 C 0.5405(3) 0.43197(10) 0.5867(2) 0.0183(4) Uani 1 1 d .
C6 C 0.6321(3) 0.44134(10) 0.7469(2) 0.0181(4) Uani 1 1 d .
H6 H 0.7774 0.4637 0.7517 0.022 Uiso 1 1 calc R
C7 C 0.6022(3) 0.37369(11) 0.8537(2) 0.0211(4) Uani 1 1 d .
C8 C 0.6250(4) 0.29669(12) 0.7931(3) 0.0290(5) Uani 1 1 d .
H8A H 0.7723 0.2887 0.7610 0.043 Uiso 1 1 calc R
H8B H 0.5280 0.2898 0.7058 0.043 Uiso 1 1 calc R
H8C H 0.5894 0.2620 0.8735 0.043 Uiso 1 1 calc R
C9 C 0.7400(4) 0.38046(13) 0.9982(2) 0.0322(5) Uani 1 1 d .
H9A H 0.6866 0.3473 1.0761 0.048 Uiso 1 1 calc R
H9B H 0.7336 0.4304 1.0361 0.048 Uiso 1 1 calc R
H9C H 0.8880 0.3680 0.9748 0.048 Uiso 1 1 calc R
C10 C 0.6816(3) 0.38919(12) 0.4783(2) 0.0246(5) Uani 1 1 d .
H10A H 0.6163 0.3890 0.3763 0.037 Uiso 1 1 calc R
H10B H 0.6964 0.3392 0.5151 0.037 Uiso 1 1 calc R
H10C H 0.8227 0.4120 0.4741 0.037 Uiso 1 1 calc R
C11 C 0.2222(3) 0.59645(11) 0.4456(2) 0.0198(4) Uani 1 1 d .
H11 H 0.3344 0.6332 0.4709 0.024 Uiso 1 1 calc R
C12 C 0.1784(3) 0.60166(12) 0.2725(2) 0.0243(4) Uani 1 1 d .
H12 H 0.1195 0.6511 0.2510 0.029 Uiso 1 1 calc R
C13 C 0.0160(4) 0.54646(15) 0.2160(3) 0.0414(6) Uani 1 1 d .
H13A H -0.0145 0.5548 0.1076 0.062 Uiso 1 1 calc R
H13B H -0.1158 0.5515 0.2739 0.062 Uiso 1 1 calc R
H13C H 0.0734 0.4974 0.2299 0.062 Uiso 1 1 calc R
C14 C 0.3892(4) 0.59504(14) 0.1898(3) 0.0346(6) Uani 1 1 d .
H14A H 0.4465 0.5460 0.2038 0.052 Uiso 1 1 calc R
H14B H 0.4909 0.6305 0.2314 0.052 Uiso 1 1 calc R
H14C H 0.3661 0.6044 0.0809 0.052 Uiso 1 1 calc R
C15 C -0.1262(3) 0.70159(13) 0.7493(2) 0.0226(4) Uani 1 1 d .
C17 C -0.2994(4) 0.64600(15) 0.7768(3) 0.0422(7) Uani 1 1 d .
H17A H -0.2406 0.5971 0.7648 0.063 Uiso 1 1 calc R
H17B H -0.4162 0.6533 0.7031 0.063 Uiso 1 1 calc R
H17C H -0.3534 0.6517 0.8804 0.063 Uiso 1 1 calc R
C16 C 0.0709(4) 0.68815(15) 0.8475(3) 0.0422(6) Uani 1 1 d .
H16A H 0.0368 0.6965 0.9547 0.063 Uiso 1 1 calc R
H16B H 0.1847 0.7214 0.8169 0.063 Uiso 1 1 calc R
H16C H 0.1185 0.6379 0.8342 0.063 Uiso 1 1 calc R
C18 C -0.2112(4) 0.77868(13) 0.7743(3) 0.0367(6) Uani 1 1 d .
H18A H -0.2457 0.7852 0.8820 0.055 Uiso 1 1 calc R
H18B H -0.3399 0.7861 0.7116 0.055 Uiso 1 1 calc R
H18C H -0.1022 0.8140 0.7452 0.055 Uiso 1 1 calc R

loop_
_atom_site_aniso_label
_atom_site_aniso_U_11
_atom_site_aniso_U_22
_atom_site_aniso_U_33
_atom_site_aniso_U_23
_atom_site_aniso_U_13
_atom_site_aniso_U_12
S1 0.0431(3) 0.0174(2) 0.0234(2) 0.0030(2) 0.0061(2) 0.0092(3)
N1 0.0339(11) 0.0181(9) 0.0285(9) 0.0004(7) 0.0089(9) 0.0053(8)
O1 0.0195(7) 0.0164(7) 0.0246(7) 0.0045(5) 0.0006(5) 0.0013(5)
O2 0.0172(7) 0.0227(8) 0.0343(8) 0.0068(6) -0.0059(6) 0.0012(6)
O3 0.0718(12) 0.0472(13) 0.0318(8) -0.0033(8) -0.0168(8) 0.0354(10)
B1 0.0245(12) 0.0235(12) 0.0143(10) -0.0017(8) -0.0006(9) 0.0005(10)
C1 0.0323(12) 0.0204(11) 0.0211(10) -0.0002(8) 0.0063(9) 0.0044(9)
C2 0.0268(11) 0.0235(11) 0.0270(10) 0.0082(8) 0.0075(9) 0.0025(9)
C3 0.0166(9) 0.0291(12) 0.0411(12) 0.0135(10) 0.0036(9) -0.0005(9)
C4 0.0202(10) 0.0157(9) 0.0303(10) 0.0021(8) -0.0019(8) 0.0021(8)
C5 0.0199(9) 0.0132(9) 0.0218(9) 0.0009(7) 0.0022(8) 0.0016(7)
C6 0.0161(9) 0.0169(9) 0.0213(9) 0.0008(7) -0.0006(7) -0.0009(7)
C7 0.0206(10) 0.0181(10) 0.0246(9) 0.0049(8) -0.0012(8) 0.0006(8)
C8 0.0304(12) 0.0186(11) 0.0379(13) 0.0078(9) -0.0028(10) 0.0009(9)
C9 0.0369(12) 0.0333(12) 0.0263(11) 0.0090(9) -0.0050(9) 0.0000(10)
C10 0.0232(11) 0.0243(12) 0.0265(11) -0.0049(9) 0.0030(9) 0.0040(9)
C11 0.0230(10) 0.0197(10) 0.0168(9) -0.0001(7) 0.0008(8) 0.0039(8)
C12 0.0324(12) 0.0200(10) 0.0206(9) 0.0037(8) -0.0008(9) 0.0046(9)
C13 0.0517(16) 0.0403(14) 0.0318(12) 0.0000(11) -0.0153(12) -0.0046(12)
C14 0.0445(15) 0.0347(14) 0.0249(11) 0.0044(10) 0.0086(11) 0.0122(12)
C15 0.0273(10) 0.0191(9) 0.0213(8) -0.0018(9) 0.0006(8) 0.0013(10)
C17 0.0466(16) 0.0391(15) 0.0412(14) -0.0094(11) 0.0176(13) -0.0112(12)
C16 0.0523(15) 0.0404(17) 0.0333(11) -0.0048(11) -0.0156(11) 0.0120(12)
C18 0.0512(16) 0.0248(12) 0.0340(12) -0.0067(10) 0.0015(12) 0.0112(11)

loop_
_atom_type_symbol
_atom_type_description
_atom_type_scat_dispersion_real
_atom_type_scat_dispersion_imag
_atom_type_scat_source
C C 0.0033 0.0016 'International Tables Vol C Tables 4.2.6.8 and 6.1.1.4'
H H 0.0000 0.0000 'International Tables Vol C Tables 4.2.6.8 and 6.1.1.4'
N N 0.0061 0.0033 'International Tables Vol C Tables 4.2.6.8 and 6.1.1.4'
O O 0.0106 0.0060 'International Tables Vol C Tables 4.2.6.8 and 6.1.1.4'
B B 0.0013 0.0007 'International Tables Vol C Tables 4.2.6.8 and 6.1.1.4'
S S 0.1246 0.1234 'International Tables Vol C Tables 4.2.6.8 and 6.1.1.4'

loop_
_geom_angle_atom_site_label_1
_geom_angle_atom_site_label_2
_geom_angle_atom_site_label_3
_geom_angle
O3 S1 N1 111.58(11)
O3 S1 C15 105.30(9)
N1 S1 C15 98.76(10)
C11 N1 S1 117.28(14)
C11 N1 H1N 113.0(16)
S1 N1 H1N 115.7(17)
B1 O1 C5 108.59(16)
B1 O2 C4 108.62(16)
O1 B1 O2 114.1(2)
O1 B1 C11 124.0(2)
O2 B1 C11 121.9(2)
C2 C1 C6 86.32(15)
C2 C1 H1A 114.3
C6 C1 H1A 114.3
C2 C1 H1B 114.3
C6 C1 H1B 114.3
H1A C1 H1B 111.4
C3 C2 C1 109.42(17)
C3 C2 C7 110.41(17)
C1 C2 C7 87.96(15)
C3 C2 H2 115.3
C1 C2 H2 115.3
C7 C2 H2 115.3
C2 C3 C4 112.92(16)
C2 C3 H3A 109.0
C4 C3 H3A 109.0
C2 C3 H3B 109.0
C4 C3 H3B 109.0
H3A C3 H3B 107.8
O2 C4 C3 109.27(15)
O2 C4 C5 104.43(15)
C3 C4 C5 115.93(17)
O2 C4 H4 109.0
C3 C4 H4 109.0
C5 C4 H4 109.0
O1 C5 C6 106.54(15)
O1 C5 C10 106.10(14)
C6 C5 C10 114.80(16)
O1 C5 C4 104.16(15)
C6 C5 C4 110.99(15)
C10 C5 C4 113.31(17)
C5 C6 C1 108.21(16)
C5 C6 C7 114.49(16)
C1 C6 C7 86.89(14)
C5 C6 H6 114.7
C1 C6 H6 114.7
C7 C6 H6 114.7
C8 C7 C9 108.12(17)
C8 C7 C2 118.18(18)
C9 C7 C2 111.45(17)
C8 C7 C6 121.20(17)
C9 C7 C6 111.03(17)
C2 C7 C6 85.34(14)
C7 C8 H8A 109.5
C7 C8 H8B 109.5
H8A C8 H8B 109.5
C7 C8 H8C 109.5
H8A C8 H8C 109.5
H8B C8 H8C 109.5
C7 C9 H9A 109.5
C7 C9 H9B 109.5
H9A C9 H9B 109.5
C7 C9 H9C 109.5
H9A C9 H9C 109.5
H9B C9 H9C 109.5
C5 C10 H10A 109.5
C5 C10 H10B 109.5
H10A C10 H10B 109.5
C5 C10 H10C 109.5
H10A C10 H10C 109.5
H10B C10 H10C 109.5
N1 C11 C12 114.22(17)
N1 C11 B1 106.90(16)
C12 C11 B1 114.21(16)
N1 C11 H11 107.0
C12 C11 H11 107.0
B1 C11 H11 107.0
C13 C12 C14 111.93(19)
C13 C12 C11 112.96(17)
C14 C12 C11 108.70(18)
C13 C12 H12 107.7
C14 C12 H12 107.7
C11 C12 H12 107.7
C12 C13 H13A 109.5
C12 C13 H13B 109.5
H13A C13 H13B 109.5
C12 C13 H13C 109.5
H13A C13 H13C 109.5
H13B C13 H13C 109.5
C12 C14 H14A 109.5
C12 C14 H14B 109.5
H14A C14 H14B 109.5
C12 C14 H14C 109.5
H14A C14 H14C 109.5
H14B C14 H14C 109.5
C17 C15 C16 112.3(2)
C17 C15 C18 110.63(19)
C16 C15 C18 110.6(2)
C17 C15 S1 110.44(15)
C16 C15 S1 107.35(14)
C18 C15 S1 105.26(15)
C15 C17 H17A 109.5
C15 C17 H17B 109.5
H17A C17 H17B 109.5
C15 C17 H17C 109.5
H17A C17 H17C 109.5
H17B C17 H17C 109.5
C15 C16 H16A 109.5
C15 C16 H16B 109.5
H16A C16 H16B 109.5
C15 C16 H16C 109.5
H16A C16 H16C 109.5
H16B C16 H16C 109.5
C15 C18 H18A 109.5
C15 C18 H18B 109.5
H18A C18 H18B 109.5
C15 C18 H18C 109.5
H18A C18 H18C 109.5
H18B C18 H18C 109.5

loop_
_geom_bond_atom_site_label_1
_geom_bond_atom_site_label_2
_geom_bond_distance
S1 O3 1.4869(19)
S1 N1 1.6561(19)
S1 C15 1.8396(18)
N1 C11 1.486(3)
N1 H1N 0.82(3)
O1 B1 1.361(3)
O1 C5 1.464(2)
O2 B1 1.364(3)
O2 C4 1.459(2)
B1 C11 1.584(3)
C1 C2 1.543(3)
C1 C6 1.555(3)
C1 H1A 0.9900
C1 H1B 0.9900
C2 C3 1.528(3)
C2 C7 1.554(3)
C2 H2 1.0000
C3 C4 1.535(3)
C3 H3A 0.9900
C3 H3B 0.9900
C4 C5 1.564(3)
C4 H4 1.0000
C5 C6 1.522(3)
C5 C10 1.526(3)
C6 C7 1.572(3)
C6 H6 1.0000
C7 C8 1.523(3)
C7 C9 1.530(3)
C8 H8A 0.9800
C8 H8B 0.9800
C8 H8C 0.9800
C9 H9A 0.9800
C9 H9B 0.9800
C9 H9C 0.9800
C10 H10A 0.9800
C10 H10B 0.9800
C10 H10C 0.9800
C11 C12 1.543(3)
C11 H11 1.0000
C12 C13 1.518(3)
C12 C14 1.522(3)
C12 H12 1.0000
C13 H13A 0.9800
C13 H13B 0.9800
C13 H13C 0.9800
C14 H14A 0.9800
C14 H14B 0.9800
C14 H14C 0.9800
C15 C17 1.515(3)
C15 C16 1.518(3)
C15 C18 1.534(3)
C17 H17A 0.9800
C17 H17B 0.9800
C17 H17C 0.9800
C16 H16A 0.9800
C16 H16B 0.9800
C16 H16C 0.9800
C18 H18A 0.9800
C18 H18B 0.9800
C18 H18C 0.9800

loop_
_geom_torsion_atom_site_label_1
_geom_torsion_atom_site_label_2
_geom_torsion_atom_site_label_3
_geom_torsion_atom_site_label_4
_geom_torsion
O3 S1 N1 C11 105.60(17)
C15 S1 N1 C11 -144.03(16)
C5 O1 B1 O2 -3.6(2)
C5 O1 B1 C11 174.32(17)
C4 O2 B1 O1 1.9(2)
C4 O2 B1 C11 -176.04(17)
C6 C1 C2 C3 -83.40(18)
C6 C1 C2 C7 27.55(15)
C1 C2 C3 C4 38.9(2)
C7 C2 C3 C4 -56.3(2)
B1 O2 C4 C3 125.06(18)
B1 O2 C4 C5 0.4(2)
C2 C3 C4 O2 -105.91(19)
C2 C3 C4 C5 11.7(3)
B1 O1 C5 C6 -113.86(17)
B1 O1 C5 C10 123.38(18)
B1 O1 C5 C4 3.54(19)
O2 C4 C5 O1 -2.38(18)
C3 C4 C5 O1 -122.64(17)
O2 C4 C5 C6 111.90(17)
C3 C4 C5 C6 -8.4(2)
O2 C4 C5 C10 -117.22(17)
C3 C4 C5 C10 122.52(19)
O1 C5 C6 C1 67.46(18)
C10 C5 C6 C1 -175.42(17)
C4 C5 C6 C1 -45.3(2)
O1 C5 C6 C7 162.45(14)
C10 C5 C6 C7 -80.4(2)
C4 C5 C6 C7 49.7(2)
C2 C1 C6 C5 87.56(17)
C2 C1 C6 C7 -27.21(15)
C3 C2 C7 C8 -40.4(2)
C1 C2 C7 C8 -150.33(18)
C3 C2 C7 C9 -166.48(17)
C1 C2 C7 C9 83.54(18)
C3 C2 C7 C6 82.74(17)
C1 C2 C7 C6 -27.24(14)
C5 C6 C7 C8 38.7(2)
C1 C6 C7 C8 147.35(19)
C5 C6 C7 C9 167.22(17)
C1 C6 C7 C9 -84.16(18)
C5 C6 C7 C2 -81.57(18)
C1 C6 C7 C2 27.05(15)
S1 N1 C11 C12 -71.8(2)
S1 N1 C11 B1 160.85(15)
O1 B1 C11 N1 -136.6(2)
O2 B1 C11 N1 41.2(3)
O1 B1 C11 C12 96.0(2)
O2 B1 C11 C12 -86.2(2)
N1 C11 C12 C13 -64.0(2)
B1 C11 C12 C13 59.5(2)
N1 C11 C12 C14 171.16(18)
B1 C11 C12 C14 -65.4(2)
O3 S1 C15 C17 56.63(19)
N1 S1 C15 C17 -58.70(19)
O3 S1 C15 C16 179.35(17)
N1 S1 C15 C16 64.02(18)
O3 S1 C15 C18 -62.80(17)
N1 S1 C15 C18 -178.13(16)
